data_4103615
loop_
_publ_author_name
'Sushanta K. Pal'
'Pradip Bag'
'Arindam Sarkar'
'Xiaoliu Chi'
'Mikhail E. Itkis'
'Fook S. Tham'
'Bruno Donnadieu'
'Robert C. Haddon'

_publ_section_title
;
 Hysteretic Spin and Charge Delocalization in a Phenalenyl-Based Molecular
 Conductor
;
_journal_name_full 'Journal of the American Chemical Society'
_journal_page_first 17258
_journal_page_last 17264
_journal_paper_doi 10.1021/ja107201d
_journal_volume 132
_journal_year 2010
_chemical_formula_sum 'C34 H32 B N2 O2'
_chemical_formula_weight 511.43
_chemical_name_systematic
; 
 ? 
;
_space_group_IT_number 14
_symmetry_cell_setting monoclinic
_symmetry_space_group_name_Hall '-P 2ybc'
_symmetry_space_group_name_H-M 'P 1 21/c 1'
_atom_sites_solution_hydrogens geom
_atom_sites_solution_primary direct
_atom_sites_solution_secondary difmap
_audit_creation_method SHELXL-97
_cell_angle_alpha 90.00
_cell_angle_beta 96.258(2)
_cell_angle_gamma 90.00
_cell_formula_units_Z 4
_cell_length_a 9.0481(18)
_cell_length_b 12.551(3)
_cell_length_c 23.981(5)
_cell_measurement_reflns_used 1602
_cell_measurement_temperature 350(2)
_cell_measurement_theta_max 19.23
_cell_measurement_theta_min 2.26
_cell_volume 2707.1(10)
_computing_cell_refinement 'Bruker SAINT'
_computing_data_collection 'Bruker APEX2'
_computing_data_reduction 'Bruker SAINT'
_computing_molecular_graphics 'Bruker SHELXTL'
_computing_publication_material 'Bruker SHELXTL'
_computing_structure_refinement 'SHELXL-97 (Sheldrick, 2008)'
_computing_structure_solution 'SHELXS-97 (Sheldrick, 2008)'
_diffrn_ambient_temperature 350(2)
_diffrn_measured_fraction_theta_full 0.999
_diffrn_measured_fraction_theta_max 0.999
_diffrn_measurement_device_type 'Bruker APEX-II CCD'
_diffrn_measurement_method '\f and \w scans'
_diffrn_radiation_monochromator graphite
_diffrn_radiation_source 'fine-focus sealed tube'
_diffrn_radiation_type MoK\a
_diffrn_radiation_wavelength 0.71073
_diffrn_reflns_av_R_equivalents 0.0743
_diffrn_reflns_av_sigmaI/netI 0.0497
_diffrn_reflns_limit_h_max 8
_diffrn_reflns_limit_h_min -8
_diffrn_reflns_limit_k_max 11
_diffrn_reflns_limit_k_min -11
_diffrn_reflns_limit_l_max 22
_diffrn_reflns_limit_l_min -22
_diffrn_reflns_number 12876
_diffrn_reflns_theta_full 19.21
_diffrn_reflns_theta_max 19.21
_diffrn_reflns_theta_min 2.26
_exptl_absorpt_coefficient_mu 0.077
_exptl_absorpt_correction_T_max 0.9923
_exptl_absorpt_correction_T_min 0.9772
_exptl_absorpt_correction_type multi-scan
_exptl_absorpt_process_details 'Bruker SADABS'
_exptl_crystal_colour black
_exptl_crystal_density_diffrn 1.255
_exptl_crystal_density_meas ?
_exptl_crystal_density_method 'not measured'
_exptl_crystal_description 'needle frag'
_exptl_crystal_F_000 1084
_exptl_crystal_size_max 0.30
_exptl_crystal_size_mid 0.20
_exptl_crystal_size_min 0.10
_refine_diff_density_max 0.199
_refine_diff_density_min -0.189
_refine_diff_density_rms 0.037
_refine_ls_extinction_coef 0.0033(11)
_refine_ls_extinction_expression Fc^*^=kFc[1+0.001xFc^2^\l^3^/sin(2\q)]^-1/4^
_refine_ls_extinction_method SHELXL
_refine_ls_goodness_of_fit_ref 1.008
_refine_ls_hydrogen_treatment constr
_refine_ls_matrix_type full
_refine_ls_number_parameters 422
_refine_ls_number_reflns 2265
_refine_ls_number_restraints 802
_refine_ls_restrained_S_all 0.887
_refine_ls_R_factor_all 0.1051
_refine_ls_R_factor_gt 0.0549
_refine_ls_shift/su_max 0.000
_refine_ls_shift/su_mean 0.000
_refine_ls_structure_factor_coef Fsqd
_refine_ls_weighting_details 'calc w=1/[\s^2^(Fo^2^)+(0.0967P)^2^+0.6597P] where P=(Fo^2^+2Fc^2^)/3'
_refine_ls_weighting_scheme calc
_refine_ls_wR_factor_gt 0.1373
_refine_ls_wR_factor_ref 0.1698
_reflns_number_gt 1304
_reflns_number_total 2265
_reflns_threshold_expression >2sigma(I)
_cod_data_source_file ja107201d_si_009.cif
_cod_data_source_block rh146_350k+_0m
_cod_depositor_comments
;
The following automatic conversions were performed:

'_exptl_crystal_density_meas' value 'not measured' was changed to '?'
- the value is perceived as not measured.

Automatic conversion script
Id: cif_fix_values 3008 2015-01-20 13:52:24Z robertas 
;
_cod_original_cell_volume 2707.2(9)
_cod_database_code 4103615

loop_
_symmetry_equiv_pos_as_xyz
'x, y, z'
'-x, y+1/2, -z+1/2'
'-x, -y, -z'
'x, -y-1/2, z-1/2'

loop_
_atom_site_label
_atom_site_type_symbol
_atom_site_fract_x
_atom_site_fract_y
_atom_site_fract_z
_atom_site_U_iso_or_equiv
_atom_site_adp_type
_atom_site_occupancy
_atom_site_symmetry_multiplicity
_atom_site_calc_flag
_atom_site_refinement_flags
_atom_site_disorder_assembly
_atom_site_disorder_group
B1 B 0.0672(7) 0.3578(5) 0.3874(3) 0.0726(16) Uani 1 1 d U A .
O1 O 0.0687(3) 0.4535(3) 0.42193(14) 0.0766(10) Uani 1 1 d U . .
C1 C 0.1869(5) 0.5157(4) 0.4338(2) 0.0656(14) Uani 1 1 d U . .
C2 C 0.1683(6) 0.6110(4) 0.4622(2) 0.0789(16) Uani 1 1 d U . .
H2 H 0.0753 0.6288 0.4725 0.095 Uiso 1 1 calc R . .
C3 C 0.2843(6) 0.6770(4) 0.4746(2) 0.0748(15) Uani 1 1 d U . .
H3 H 0.2690 0.7407 0.4929 0.090 Uiso 1 1 calc R . .
C3A C 0.4288(6) 0.6531(4) 0.4609(2) 0.0679(14) Uani 1 1 d U . .
C4 C 0.5512(6) 0.7191(4) 0.4749(2) 0.0842(16) Uani 1 1 d U . .
H4 H 0.5379 0.7850 0.4914 0.101 Uiso 1 1 calc R . .
C5 C 0.6906(7) 0.6881(5) 0.4646(2) 0.0951(18) Uani 1 1 d U . .
H5 H 0.7710 0.7331 0.4741 0.114 Uiso 1 1 calc R . .
C6 C 0.7133(6) 0.5899(5) 0.4401(2) 0.0863(16) Uani 1 1 d U . .
H6 H 0.8090 0.5683 0.4347 0.104 Uiso 1 1 calc R . .
C6A C 0.5938(5) 0.5244(4) 0.4237(2) 0.0671(14) Uani 1 1 d U . .
C7 C 0.6108(6) 0.4238(5) 0.3978(2) 0.0775(15) Uani 1 1 d U . .
H7 H 0.7056 0.4027 0.3907 0.093 Uiso 1 1 calc R . .
C8 C 0.4961(6) 0.3577(4) 0.3830(2) 0.0736(15) Uani 1 1 d U . .
H8 H 0.5131 0.2930 0.3659 0.088 Uiso 1 1 calc R . .
C9 C 0.3469(6) 0.3862(4) 0.3932(2) 0.0634(13) Uani 1 1 d U . .
C9A C 0.3271(5) 0.4869(4) 0.41968(18) 0.0595(13) Uani 1 1 d U . .
C9B C 0.4498(5) 0.5552(4) 0.43432(19) 0.0606(13) Uani 1 1 d U . .
N1 N 0.2302(4) 0.3236(3) 0.37966(16) 0.0688(11) Uani 1 1 d U A .
C20 C 0.2445(6) 0.2196(4) 0.3534(2) 0.0902(17) Uani 1 1 d DU . .
H20A H 0.3158 0.2251 0.3261 0.108 Uiso 0.80(3) 1 calc PR A 1
H20B H 0.1494 0.2001 0.3334 0.108 Uiso 0.80(3) 1 calc PR A 1
H20C H 0.3301 0.2199 0.3323 0.108 Uiso 0.20(3) 1 d PR A 2
H20D H 0.1568 0.2056 0.3275 0.108 Uiso 0.20(3) 1 d PR A 2
C21 C 0.2945(18) 0.1314(6) 0.3955(4) 0.104(4) Uani 0.80(3) 1 d PDU A 1
H21A H 0.2549 0.1450 0.4308 0.125 Uiso 0.80(3) 1 calc PR A 1
H21B H 0.4021 0.1308 0.4023 0.125 Uiso 0.80(3) 1 calc PR A 1
C22 C 0.2392(17) 0.0229(6) 0.3723(6) 0.125(4) Uani 0.80(3) 1 d PDU A 1
H22A H 0.2773 0.0087 0.3367 0.149 Uiso 0.80(3) 1 calc PR A 1
H22B H 0.1315 0.0217 0.3665 0.149 Uiso 0.80(3) 1 calc PR A 1
C23 C 0.297(3) -0.0610(9) 0.4160(6) 0.192(7) Uani 0.80(3) 1 d PDU A 1
H23A H 0.2785 -0.1310 0.4007 0.288 Uiso 0.80(3) 1 calc PR A 1
H23B H 0.2463 -0.0530 0.4490 0.288 Uiso 0.80(3) 1 calc PR A 1
H23C H 0.4017 -0.0514 0.4258 0.288 Uiso 0.80(3) 1 calc PR A 1
C21D C 0.258(8) 0.134(2) 0.3997(11) 0.105(8) Uani 0.20(3) 1 d PDU A 2
H21C H 0.3379 0.1528 0.4284 0.126 Uiso 0.20(3) 1 calc PR A 2
H21D H 0.1665 0.1299 0.4169 0.126 Uiso 0.20(3) 1 calc PR A 2
C22D C 0.292(6) 0.0255(16) 0.374(3) 0.123(9) Uani 0.20(3) 1 d PDU A 2
H22C H 0.3956 0.0071 0.3829 0.147 Uiso 0.20(3) 1 calc PR A 2
H22D H 0.2691 0.0274 0.3335 0.147 Uiso 0.20(3) 1 calc PR A 2
C23D C 0.192(7) -0.057(3) 0.400(3) 0.164(15) Uani 0.20(3) 1 d PDU A 2
H23D H 0.0926 -0.0286 0.3988 0.246 Uiso 0.20(3) 1 calc PR A 2
H23E H 0.2305 -0.0705 0.4379 0.246 Uiso 0.20(3) 1 calc PR A 2
H23F H 0.1896 -0.1216 0.3786 0.246 Uiso 0.20(3) 1 calc PR A 2
O2 O 0.0011(4) 0.2748(3) 0.41960(14) 0.0807(11) Uani 1 1 d U . .
C11 C -0.0974(6) 0.2029(5) 0.3943(3) 0.0746(15) Uani 1 1 d U . .
C12 C -0.1303(7) 0.1157(5) 0.4260(3) 0.1005(18) Uani 1 1 d U . .
H12 H -0.0878 0.1090 0.4629 0.121 Uiso 1 1 calc R . .
C13 C -0.2274(7) 0.0379(5) 0.4023(3) 0.110(2) Uani 1 1 d U . .
H13 H -0.2497 -0.0206 0.4237 0.132 Uiso 1 1 calc R . .
C13A C -0.2924(7) 0.0465(5) 0.3464(3) 0.1005(18) Uani 1 1 d U . .
C14 C -0.3893(8) -0.0339(6) 0.3206(4) 0.123(2) Uani 1 1 d U . .
H14 H -0.4118 -0.0943 0.3405 0.148 Uiso 1 1 calc R . .
C15 C -0.4485(8) -0.0200(7) 0.2659(4) 0.137(3) Uani 1 1 d U . .
H15 H -0.5100 -0.0729 0.2490 0.164 Uiso 1 1 calc R . .
C16 C -0.4211(7) 0.0677(6) 0.2354(3) 0.118(2) Uani 1 1 d U . .
H16A H -0.4650 0.0742 0.1986 0.142 Uiso 1 1 calc R . .
C16A C -0.3270(6) 0.1485(5) 0.2590(3) 0.0887(17) Uani 1 1 d U . .
C17 C -0.2911(6) 0.2383(5) 0.2299(3) 0.0998(19) Uani 1 1 d U . .
H17 H -0.3353 0.2472 0.1933 0.120 Uiso 1 1 calc R . .
C18 C -0.1943(6) 0.3148(4) 0.2520(3) 0.0887(17) Uani 1 1 d U . .
H18 H -0.1749 0.3737 0.2304 0.106 Uiso 1 1 calc R . .
C19 C -0.1239(6) 0.3053(4) 0.3068(2) 0.0704(14) Uani 1 1 d U B .
C19A C -0.1598(5) 0.2165(4) 0.3398(3) 0.0721(14) Uani 1 1 d U . .
C19B C -0.2608(6) 0.1369(5) 0.3147(3) 0.0791(15) Uani 1 1 d U . .
N2 N -0.0192(4) 0.3760(3) 0.33106(18) 0.0707(12) Uani 1 1 d DU . .
C24 C 0.036(3) 0.4611(12) 0.2964(12) 0.085(4) Uani 0.529(18) 1 d PDU B 1
H24A H 0.0596 0.4280 0.2620 0.102 Uiso 0.529(18) 1 calc PR B 1
H24B H 0.1290 0.4859 0.3160 0.102 Uiso 0.529(18) 1 calc PR B 1
C25 C -0.0589(19) 0.5618(10) 0.2794(6) 0.106(4) Uani 0.529(18) 1 d PDU B 1
H25A H -0.0123 0.6029 0.2518 0.128 Uiso 0.529(18) 1 calc PR B 1
H25B H -0.1574 0.5410 0.2629 0.128 Uiso 0.529(18) 1 calc PR B 1
C26 C -0.070(2) 0.6274(16) 0.3309(5) 0.136(6) Uani 0.529(18) 1 d PDU B 1
H26A H 0.0279 0.6517 0.3463 0.163 Uiso 0.529(18) 1 calc PR B 1
H26B H -0.1120 0.5854 0.3592 0.163 Uiso 0.529(18) 1 calc PR B 1
C27 C -0.171(3) 0.7236(14) 0.3137(13) 0.175(10) Uani 0.529(18) 1 d PDU B 1
H27A H -0.1132 0.7879 0.3171 0.263 Uiso 0.529(18) 1 calc PR B 1
H27B H -0.2489 0.7276 0.3378 0.263 Uiso 0.529(18) 1 calc PR B 1
H27C H -0.2137 0.7151 0.2755 0.263 Uiso 0.529(18) 1 calc PR B 1
C24D C 0.013(4) 0.4707(12) 0.2986(14) 0.100(5) Uani 0.471(18) 1 d PDU B 2
H24C H 0.0199 0.4516 0.2598 0.120 Uiso 0.471(18) 1 calc PR B 2
H24D H 0.1068 0.5021 0.3139 0.120 Uiso 0.471(18) 1 calc PR B 2
C25D C -0.117(2) 0.5514(10) 0.3026(9) 0.117(5) Uani 0.471(18) 1 d PDU B 2
H25C H -0.1909 0.5435 0.2705 0.140 Uiso 0.471(18) 1 calc PR B 2
H25D H -0.1639 0.5385 0.3364 0.140 Uiso 0.471(18) 1 calc PR B 2
C26D C -0.051(2) 0.6617(12) 0.3038(12) 0.151(6) Uani 0.471(18) 1 d PDU B 2
H26C H -0.0011 0.6738 0.2707 0.182 Uiso 0.471(18) 1 calc PR B 2
H26D H 0.0202 0.6705 0.3367 0.182 Uiso 0.471(18) 1 calc PR B 2
C27D C -0.181(4) 0.7410(17) 0.3055(17) 0.197(12) Uani 0.471(18) 1 d PDU B 2
H27D H -0.1718 0.7967 0.2786 0.296 Uiso 0.471(18) 1 calc PR B 2
H27E H -0.1772 0.7714 0.3424 0.296 Uiso 0.471(18) 1 calc PR B 2
H27F H -0.2734 0.7044 0.2967 0.296 Uiso 0.471(18) 1 calc PR B 2

loop_
_atom_site_aniso_label
_atom_site_aniso_U_11
_atom_site_aniso_U_22
_atom_site_aniso_U_33
_atom_site_aniso_U_23
_atom_site_aniso_U_13
_atom_site_aniso_U_12
B1 0.064(4) 0.072(4) 0.082(4) -0.013(3) 0.011(3) 0.003(3)
O1 0.055(2) 0.079(2) 0.097(3) -0.027(2) 0.0136(18) 0.0064(19)
C1 0.057(3) 0.068(3) 0.073(4) -0.010(3) 0.010(3) 0.005(3)
C2 0.061(3) 0.079(4) 0.096(4) -0.023(3) 0.001(3) 0.020(3)
C3 0.078(3) 0.057(3) 0.088(4) -0.012(3) 0.001(3) 0.017(3)
C3A 0.062(3) 0.067(3) 0.072(4) -0.009(3) -0.003(3) 0.007(3)
C4 0.082(4) 0.076(4) 0.093(4) -0.003(3) 0.003(3) -0.005(3)
C5 0.079(4) 0.100(4) 0.106(5) 0.006(4) 0.009(4) -0.019(4)
C6 0.065(3) 0.108(4) 0.087(4) 0.003(4) 0.011(3) -0.005(3)
C6A 0.049(3) 0.084(4) 0.069(4) 0.007(3) 0.008(3) 0.006(3)
C7 0.057(3) 0.095(4) 0.084(4) 0.003(3) 0.018(3) 0.015(3)
C8 0.063(3) 0.072(4) 0.089(4) -0.011(3) 0.020(3) 0.017(3)
C9 0.056(3) 0.070(3) 0.064(3) 0.001(3) 0.005(3) 0.012(3)
C9A 0.056(3) 0.061(3) 0.063(3) -0.005(3) 0.012(3) 0.011(3)
C9B 0.061(3) 0.065(3) 0.055(3) 0.004(3) 0.003(3) 0.008(3)
N1 0.057(2) 0.074(3) 0.075(3) -0.018(2) 0.006(2) 0.008(2)
C20 0.079(4) 0.082(4) 0.108(5) -0.028(3) 0.002(3) 0.016(3)
C21 0.107(9) 0.084(4) 0.118(6) -0.037(4) -0.001(5) 0.018(5)
C22 0.145(10) 0.084(5) 0.148(8) -0.014(5) 0.036(9) 0.002(6)
C23 0.276(19) 0.111(7) 0.200(13) 0.042(8) 0.078(13) 0.059(10)
C21D 0.090(17) 0.088(9) 0.131(15) -0.014(10) -0.018(15) 0.021(14)
C22D 0.113(18) 0.091(10) 0.157(18) -0.019(13) -0.015(17) 0.021(14)
C23D 0.25(4) 0.083(16) 0.17(3) 0.01(2) 0.06(3) 0.03(2)
O2 0.074(2) 0.089(3) 0.079(3) -0.009(2) 0.0081(19) -0.005(2)
C11 0.063(4) 0.074(4) 0.091(4) -0.015(3) 0.024(3) -0.001(3)
C12 0.109(5) 0.086(4) 0.111(5) -0.003(3) 0.032(4) -0.002(4)
C13 0.115(5) 0.080(4) 0.142(5) -0.001(4) 0.050(4) -0.010(4)
C13A 0.085(4) 0.080(4) 0.143(5) -0.026(4) 0.038(4) -0.003(4)
C14 0.105(6) 0.087(5) 0.186(7) -0.040(5) 0.051(5) -0.029(4)
C15 0.097(6) 0.125(6) 0.194(8) -0.063(6) 0.040(5) -0.034(5)
C16 0.076(4) 0.130(6) 0.149(6) -0.053(5) 0.010(4) -0.013(4)
C16A 0.056(4) 0.096(4) 0.113(5) -0.035(4) 0.004(3) -0.001(3)
C17 0.075(4) 0.104(5) 0.114(5) -0.021(4) -0.016(4) 0.009(4)
C18 0.076(4) 0.084(4) 0.101(4) -0.010(3) -0.012(3) 0.011(3)
C19 0.049(3) 0.074(3) 0.089(4) -0.015(3) 0.007(3) 0.012(3)
C19A 0.055(3) 0.074(4) 0.089(4) -0.023(3) 0.014(3) 0.006(3)
C19B 0.056(3) 0.072(4) 0.113(4) -0.028(3) 0.026(3) 0.004(3)
N2 0.054(3) 0.077(3) 0.081(3) -0.008(2) 0.006(2) -0.001(2)
C24 0.072(9) 0.070(7) 0.111(9) 0.007(7) 0.008(8) 0.006(5)
C25 0.114(10) 0.072(8) 0.145(11) 0.028(6) 0.066(8) 0.014(7)
C26 0.178(12) 0.095(12) 0.151(12) 0.043(8) 0.089(11) 0.031(9)
C27 0.25(2) 0.098(12) 0.20(2) 0.061(11) 0.139(17) 0.085(13)
C24D 0.101(13) 0.096(8) 0.102(11) 0.004(8) 0.006(11) -0.017(7)
C25D 0.187(14) 0.077(7) 0.096(12) -0.016(8) 0.059(10) 0.010(7)
C26D 0.183(13) 0.103(9) 0.180(17) 0.070(12) 0.074(13) 0.004(9)
C27D 0.27(2) 0.106(13) 0.20(2) 0.011(16) -0.03(2) 0.085(16)

loop_
_atom_type_symbol
_atom_type_description
_atom_type_scat_dispersion_real
_atom_type_scat_dispersion_imag
_atom_type_scat_source
C C 0.0033 0.0016 'International Tables Vol C Tables 4.2.6.8 and 6.1.1.4'
H H 0.0000 0.0000 'International Tables Vol C Tables 4.2.6.8 and 6.1.1.4'
B B 0.0013 0.0007 'International Tables Vol C Tables 4.2.6.8 and 6.1.1.4'
N N 0.0061 0.0033 'International Tables Vol C Tables 4.2.6.8 and 6.1.1.4'
O O 0.0106 0.0060 'International Tables Vol C Tables 4.2.6.8 and 6.1.1.4'

loop_
_geom_angle_atom_site_label_1
_geom_angle_atom_site_label_2
_geom_angle_atom_site_label_3
_geom_angle
O1 B1 O2 105.4(5)
O1 B1 N2 111.0(5)
O2 B1 N2 112.3(5)
O1 B1 N1 110.0(4)
O2 B1 N1 108.2(4)
N2 B1 N1 109.9(4)
C1 O1 B1 124.2(4)
O1 C1 C2 118.1(4)
O1 C1 C9A 121.8(5)
C2 C1 C9A 120.1(5)
C3 C2 C1 120.2(5)
C3 C2 H2 119.9
C1 C2 H2 119.9
C2 C3 C3A 122.4(5)
C2 C3 H3 118.8
C3A C3 H3 118.8
C4 C3A C9B 119.0(5)
C4 C3A C3 123.2(5)
C9B C3A C3 117.7(5)
C5 C4 C3A 120.7(5)
C5 C4 H4 119.6
C3A C4 H4 119.6
C4 C5 C6 120.7(6)
C4 C5 H5 119.7
C6 C5 H5 119.7
C6A C6 C5 120.1(5)
C6A C6 H6 120.0
C5 C6 H6 120.0
C6 C6A C9B 119.7(5)
C6 C6A C7 122.2(5)
C9B C6A C7 118.0(5)
C8 C7 C6A 123.0(5)
C8 C7 H7 118.5
C6A C7 H7 118.5
C7 C8 C9 120.8(5)
C7 C8 H8 119.6
C9 C8 H8 119.6
N1 C9 C9A 119.7(4)
N1 C9 C8 123.1(5)
C9A C9 C8 117.2(5)
C1 C9A C9B 119.4(5)
C1 C9A C9 119.7(5)
C9B C9A C9 120.8(4)
C3A C9B C6A 119.7(5)
C3A C9B C9A 120.0(4)
C6A C9B C9A 120.2(5)
C9 N1 C20 121.9(4)
C9 N1 B1 122.9(4)
C20 N1 B1 115.1(4)
N1 C20 C21 113.3(5)
N1 C20 C21D 108.5(15)
C21 C20 C21D 13(3)
N1 C20 H20A 108.9
C21 C20 H20A 108.9
C21D C20 H20A 121.8
N1 C20 H20B 108.9
C21 C20 H20B 108.9
C21D C20 H20B 100.2
H20A C20 H20B 107.7
N1 C20 H20C 109.5
C21 C20 H20C 98.6
C21D C20 H20C 111.8
H20A C20 H20C 11.6
H20B C20 H20C 117.3
N1 C20 H20D 109.5
C21 C20 H20D 116.9
C21D C20 H20D 109.4
H20A C20 H20D 98.0
H20B C20 H20D 10.5
H20C C20 H20D 108.1
C20 C21 C22 110.0(7)
C20 C21 H21A 109.7
C22 C21 H21A 109.7
C20 C21 H21B 109.7
C22 C21 H21B 109.7
H21A C21 H21B 108.2
C21 C22 C23 106.7(9)
C21 C22 H22A 110.4
C23 C22 H22A 110.4
C21 C22 H22B 110.4
C23 C22 H22B 110.4
H22A C22 H22B 108.6
C22D C21D C20 109.5(10)
C22D C21D H21C 109.8
C20 C21D H21C 109.8
C22D C21D H21D 109.8
C20 C21D H21D 109.8
H21C C21D H21D 108.2
C21D C22D C23D 106.3(11)
C21D C22D H22C 110.5
C23D C22D H22C 110.5
C21D C22D H22D 110.5
C23D C22D H22D 110.5
H22C C22D H22D 108.7
C22D C23D H23D 109.5
C22D C23D H23E 109.5
H23D C23D H23E 109.5
C22D C23D H23F 109.5
H23D C23D H23F 109.5
H23E C23D H23F 109.5
C11 O2 B1 121.4(4)
O2 C11 C19A 121.5(5)
O2 C11 C12 116.6(6)
C19A C11 C12 121.9(6)
C11 C12 C13 119.6(6)
C11 C12 H12 120.2
C13 C12 H12 120.2
C12 C13 C13A 121.0(7)
C12 C13 H13 119.5
C13A C13 H13 119.5
C13 C13A C19B 119.1(7)
C13 C13A C14 122.0(7)
C19B C13A C14 119.0(7)
C15 C14 C13A 118.7(8)
C15 C14 H14 120.7
C13A C14 H14 120.7
C16 C15 C14 122.8(9)
C16 C15 H15 118.6
C14 C15 H15 118.6
C15 C16 C16A 120.4(8)
C15 C16 H16A 119.8
C16A C16 H16A 119.8
C17 C16A C16 123.4(7)
C17 C16A C19B 117.6(6)
C16 C16A C19B 118.9(7)
C18 C17 C16A 123.6(6)
C18 C17 H17 118.2
C16A C17 H17 118.2
C17 C18 C19 120.7(6)
C17 C18 H18 119.6
C19 C18 H18 119.6
N2 C19 C18 124.2(5)
N2 C19 C19A 117.1(5)
C18 C19 C19A 118.7(5)
C11 C19A C19 121.9(5)
C11 C19A C19B 119.2(6)
C19 C19A C19B 118.8(6)
C16A C19B C13A 120.2(6)
C16A C19B C19A 120.6(6)
C13A C19B C19A 119.2(6)
C19 N2 C24D 117.7(17)
C19 N2 C24 119.2(15)
C24D N2 C24 9.7(11)
C19 N2 B1 123.2(5)
C24D N2 B1 119.0(17)
C24 N2 B1 116.2(14)
N2 C24 C25 121.8(12)
N2 C24 H24A 106.9
C25 C24 H24A 106.9
N2 C24 H24B 106.9
C25 C24 H24B 106.9
H24A C24 H24B 106.7
C26 C25 C24 108.3(9)
C26 C25 H25A 110.0
C24 C25 H25A 110.0
C26 C25 H25B 110.0
C24 C25 H25B 110.0
H25A C25 H25B 108.4
C25 C26 C27 107.5(10)
C25 C26 H26A 110.2
C27 C26 H26A 110.2
C25 C26 H26B 110.2
C27 C26 H26B 110.2
H26A C26 H26B 108.5
N2 C24D C25D 107.4(11)
N2 C24D H24C 110.2
C25D C24D H24C 110.2
N2 C24D H24D 110.2
C25D C24D H24D 110.2
H24C C24D H24D 108.5
C26D C25D C24D 107.5(9)
C26D C25D H25C 110.2
C24D C25D H25C 110.2
C26D C25D H25D 110.2
C24D C25D H25D 110.2
H25C C25D H25D 108.5
C25D C26D C27D 107.3(10)
C25D C26D H26C 110.3
C27D C26D H26C 110.3
C25D C26D H26D 110.3
C27D C26D H26D 110.3
H26C C26D H26D 108.5
C26D C27D H27D 109.5
C26D C27D H27E 109.5
H27D C27D H27E 109.5
C26D C27D H27F 109.5
H27D C27D H27F 109.5
H27E C27D H27F 109.5

loop_
_geom_bond_atom_site_label_1
_geom_bond_atom_site_label_2
_geom_bond_distance
B1 O1 1.458(6)
B1 O2 1.464(7)
B1 N2 1.502(7)
B1 N1 1.566(7)
O1 C1 1.330(5)
C1 C2 1.395(6)
C1 C9A 1.396(6)
C2 C3 1.346(6)
C2 H2 0.9300
C3 C3A 1.415(6)
C3 H3 0.9300
C3A C4 1.394(6)
C3A C9B 1.406(6)
C4 C5 1.369(7)
C4 H4 0.9300
C5 C6 1.390(7)
C5 H5 0.9300
C6 C6A 1.381(6)
C6 H6 0.9300
C6A C9B 1.408(6)
C6A C7 1.423(6)
C7 C8 1.346(6)
C7 H7 0.9300
C8 C9 1.443(6)
C8 H8 0.9300
C9 N1 1.327(5)
C9 C9A 1.434(6)
C9A C9B 1.417(6)
N1 C20 1.461(6)
C20 C21 1.533(7)
C20 C21D 1.540(10)
C20 H20A 0.9700
C20 H20B 0.9700
C20 H20C 0.9700
C20 H20D 0.9699
C21 C22 1.534(8)
C21 H21A 0.9700
C21 H21B 0.9700
C22 C23 1.537(9)
C22 H22A 0.9700
C22 H22B 0.9700
C23 H23A 0.9600
C23 H23B 0.9600
C23 H23C 0.9600
C21D C22D 1.538(10)
C21D H21C 0.9700
C21D H21D 0.9700
C22D C23D 1.544(10)
C22D H22C 0.9700
C22D H22D 0.9700
C23D H23D 0.9600
C23D H23E 0.9600
C23D H23F 0.9600
O2 C11 1.363(6)
C11 C19A 1.375(7)
C11 C12 1.384(7)
C12 C13 1.393(7)
C12 H12 0.9300
C13 C13A 1.408(8)
C13 H13 0.9300
C13A C19B 1.412(8)
C13A C14 1.432(8)
C14 C15 1.373(9)
C14 H14 0.9300
C15 C16 1.360(9)
C15 H15 0.9300
C16 C16A 1.403(8)
C16 H16A 0.9300
C16A C17 1.383(7)
C16A C19B 1.410(7)
C17 C18 1.367(7)
C17 H17 0.9300
C18 C19 1.401(7)
C18 H18 0.9300
C19 N2 1.379(6)
C19 C19A 1.427(7)
C19A C19B 1.441(7)
N2 C24D 1.468(8)
N2 C24 1.473(8)
C24 C25 1.557(8)
C24 H24A 0.9700
C24 H24B 0.9700
C25 C26 1.498(9)
C25 H25A 0.9700
C25 H25B 0.9700
C26 C27 1.543(9)
C26 H26A 0.9700
C26 H26B 0.9700
C27 H27A 0.9600
C27 H27B 0.9600
C27 H27C 0.9600
C24D C25D 1.561(9)
C24D H24C 0.9700
C24D H24D 0.9700
C25D C26D 1.504(9)
C25D H25C 0.9700
C25D H25D 0.9700
C26D C27D 1.540(9)
C26D H26C 0.9700
C26D H26D 0.9700
C27D H27D 0.9600
C27D H27E 0.9600
C27D H27F 0.9600

loop_
_geom_torsion_atom_site_label_1
_geom_torsion_atom_site_label_2
_geom_torsion_atom_site_label_3
_geom_torsion_atom_site_label_4
_geom_torsion
O2 B1 O1 C1 130.9(4)
N2 B1 O1 C1 -107.3(5)
N1 B1 O1 C1 14.5(7)
B1 O1 C1 C2 173.1(5)
B1 O1 C1 C9A -8.3(7)
O1 C1 C2 C3 -179.4(5)
C9A C1 C2 C3 2.0(7)
C1 C2 C3 C3A -1.2(8)
C2 C3 C3A C4 -178.1(5)
C2 C3 C3A C9B -1.3(7)
C9B C3A C4 C5 -2.0(8)
C3 C3A C4 C5 174.7(5)
C3A C4 C5 C6 -0.1(8)
C4 C5 C6 C6A 2.6(8)
C5 C6 C6A C9B -2.9(8)
C5 C6 C6A C7 179.2(5)
C6 C6A C7 C8 178.1(5)
C9B C6A C7 C8 0.2(7)
C6A C7 C8 C9 -0.3(8)
C7 C8 C9 N1 -179.6(5)
C7 C8 C9 C9A -0.2(7)
O1 C1 C9A C9B -178.7(4)
C2 C1 C9A C9B -0.2(7)
O1 C1 C9A C9 -1.9(7)
C2 C1 C9A C9 176.7(4)
N1 C9 C9A C1 3.5(7)
C8 C9 C9A C1 -176.0(4)
N1 C9 C9A C9B -179.8(4)
C8 C9 C9A C9B 0.8(6)
C4 C3A C9B C6A 1.7(7)
C3 C3A C9B C6A -175.2(4)
C4 C3A C9B C9A -180.0(5)
C3 C3A C9B C9A 3.1(7)
C6 C6A C9B C3A 0.7(7)
C7 C6A C9B C3A 178.7(4)
C6 C6A C9B C9A -177.6(5)
C7 C6A C9B C9A 0.4(6)
C1 C9A C9B C3A -2.4(7)
C9 C9A C9B C3A -179.2(4)
C1 C9A C9B C6A 175.9(4)
C9 C9A C9B C6A -0.9(7)
C9A C9 N1 C20 -179.1(4)
C8 C9 N1 C20 0.4(7)
C9A C9 N1 B1 4.5(7)
C8 C9 N1 B1 -176.1(4)
O1 B1 N1 C9 -12.6(7)
O2 B1 N1 C9 -127.3(5)
N2 B1 N1 C9 109.8(5)
O1 B1 N1 C20 170.7(4)
O2 B1 N1 C20 56.1(6)
N2 B1 N1 C20 -66.9(6)
C9 N1 C20 C21 81.7(9)
B1 N1 C20 C21 -101.5(8)
C9 N1 C20 C21D 95(3)
B1 N1 C20 C21D -88(3)
N1 C20 C21 C22 153.6(11)
C21D C20 C21 C22 83(8)
C20 C21 C22 C23 178.7(13)
N1 C20 C21D C22D -174(4)
C21 C20 C21D C22D -60(8)
C20 C21D C22D C23D -136(5)
O1 B1 O2 C11 139.4(4)
N2 B1 O2 C11 18.5(6)
N1 B1 O2 C11 -103.0(5)
B1 O2 C11 C19A -12.1(7)
B1 O2 C11 C12 167.4(4)
O2 C11 C12 C13 -178.5(5)
C19A C11 C12 C13 1.0(8)
C11 C12 C13 C13A 0.2(9)
C12 C13 C13A C19B -1.6(9)
C12 C13 C13A C14 178.3(5)
C13 C13A C14 C15 -180.0(6)
C19B C13A C14 C15 -0.1(9)
C13A C14 C15 C16 -1.2(11)
C14 C15 C16 C16A 1.1(11)
C15 C16 C16A C17 178.2(6)
C15 C16 C16A C19B 0.4(9)
C16 C16A C17 C18 -176.9(5)
C19B C16A C17 C18 0.9(8)
C16A C17 C18 C19 0.3(9)
C17 C18 C19 N2 176.5(5)
C17 C18 C19 C19A -2.4(7)
O2 C11 C19A C19 0.7(7)
C12 C11 C19A C19 -178.8(5)
O2 C11 C19A C19B 178.6(4)
C12 C11 C19A C19B -0.9(7)
N2 C19 C19A C11 2.2(7)
C18 C19 C19A C11 -178.8(5)
N2 C19 C19A C19B -175.7(4)
C18 C19 C19A C19B 3.3(6)
C17 C16A C19B C13A -179.6(5)
C16 C16A C19B C13A -1.7(7)
C17 C16A C19B C19A 0.1(7)
C16 C16A C19B C19A 178.0(5)
C13 C13A C19B C16A -178.6(5)
C14 C13A C19B C16A 1.6(8)
C13 C13A C19B C19A 1.7(8)
C14 C13A C19B C19A -178.2(5)
C11 C19A C19B C16A 179.8(5)
C19 C19A C19B C16A -2.2(7)
C11 C19A C19B C13A -0.5(7)
C19 C19A C19B C13A 177.5(4)
C18 C19 N2 C24D 4.2(9)
C19A C19 N2 C24D -176.9(8)
C18 C19 N2 C24 -6.8(8)
C19A C19 N2 C24 172.2(7)
C18 C19 N2 B1 -172.9(5)
C19A C19 N2 B1 6.1(6)
O1 B1 N2 C19 -133.4(5)
O2 B1 N2 C19 -15.8(6)
N1 B1 N2 C19 104.7(5)
O1 B1 N2 C24D 49.5(9)
O2 B1 N2 C24D 167.2(8)
N1 B1 N2 C24D -72.3(9)
O1 B1 N2 C24 60.1(8)
O2 B1 N2 C24 177.8(7)
N1 B1 N2 C24 -61.8(8)
C19 N2 C24 C25 76(2)
C24D N2 C24 C25 -8(16)
B1 N2 C24 C25 -117(2)
N2 C24 C25 C26 69(3)
C24 C25 C26 C27 -177.0(12)
C19 N2 C24D C25D 78(2)
C24 N2 C24D C25D 179(100)
B1 N2 C24D C25D -105(2)
N2 C24D C25D C26D 145(2)
C24D C25D C26D C27D 178.0(18)
